data_7002828
loop_
_publ_author_name
'Mikata, Yuji'
'Fujii, Shoko'
'Naemura, Masami'
'Takahashi, Kyoko'
'Noguchi, Yuka'

_publ_section_title
;
 Copper(ii) and zinc(ii) complexes with C-glycoside-pendant
 dipicolylamine (DPA)-amino acid conjugates
;
_journal_issue 46
_journal_name_full 'Dalton Transactions'
_journal_page_first 10305
_journal_page_last 10310
_journal_paper_doi 10.1039/b915481g
_journal_year 2009
_chemical_absolute_configuration rmad
_chemical_formula_moiety 'C30 H38 Cl N4 O10 Zn, Cl O4 '
_chemical_formula_sum 'C30 H38 Cl2 N4 O14 Zn'
_chemical_formula_weight 814.93
_space_group_IT_number 4
_symmetry_cell_setting monoclinic
_symmetry_Int_Tables_number 4
_symmetry_space_group_name_Hall 'P 2yb'
_symmetry_space_group_name_H-M 'P 1 21 1'
_audit_creation_date 2009-06-30
_audit_creation_method 'by CrystalStructure 3.8'
_cell_angle_alpha 90.0000
_cell_angle_beta 102.6062(5)
_cell_angle_gamma 90.0000
_cell_formula_units_Z 2
_cell_length_a 11.4872(5)
_cell_length_b 8.2088(2)
_cell_length_c 19.6567(9)
_cell_measurement_reflns_used 6200
_cell_measurement_temperature 173.1
_cell_measurement_theta_max 28.7
_cell_measurement_theta_min 1.8
_cell_volume 1808.87(12)
_computing_cell_refinement CrystalClear
_computing_data_collection CrystalClear
_computing_data_reduction CrystalStructure
_computing_publication_material 'CrystalStructure 3.8'
_computing_structure_refinement SHELXL
_computing_structure_solution SIR92
_diffrn_ambient_temperature 173(2)
_diffrn_detector_area_resol_mean 7.31
_diffrn_measured_fraction_theta_full 0.992
_diffrn_measured_fraction_theta_max 0.992
_diffrn_measurement_device_type 'Rigaku Mercury'
_diffrn_measurement_method \w
_diffrn_radiation_type 'Mo K\a'
_diffrn_radiation_wavelength 0.71070
_diffrn_reflns_av_R_equivalents 0.022
_diffrn_reflns_limit_h_max 15
_diffrn_reflns_limit_h_min -15
_diffrn_reflns_limit_k_max 11
_diffrn_reflns_limit_k_min -10
_diffrn_reflns_limit_l_max 26
_diffrn_reflns_limit_l_min -25
_diffrn_reflns_number 14807
_diffrn_reflns_theta_full 28.70
_diffrn_reflns_theta_max 28.70
_exptl_absorpt_coefficient_mu 0.897
_exptl_absorpt_correction_T_max 0.799
_exptl_absorpt_correction_T_min 0.630
_exptl_absorpt_correction_type multi-scan
_exptl_absorpt_process_details 'Jacobson, R. (1998) Private communication'
_exptl_crystal_colour colorless
_exptl_crystal_density_diffrn 1.496
_exptl_crystal_density_method 'not measured'
_exptl_crystal_description unknown
_exptl_crystal_F_000 844.00
_exptl_crystal_size_max 0.40
_exptl_crystal_size_mid 0.40
_exptl_crystal_size_min 0.25
_refine_diff_density_max 0.76
_refine_diff_density_min -1.05
_refine_ls_abs_structure_details 'Flack, H. D. (1983), Acta Cryst. A39, 876-881. 3676 Friedel Pairs'
_refine_ls_abs_structure_Flack -0.008(8)
_refine_ls_extinction_method none
_refine_ls_goodness_of_fit_ref 1.029
_refine_ls_hydrogen_treatment refall
_refine_ls_number_parameters 470
_refine_ls_number_reflns 8633
_refine_ls_R_factor_gt 0.0392
_refine_ls_shift/su_max 0.0010
_refine_ls_structure_factor_coef Fsqd
_refine_ls_weighting_details 'w = 1/[\s^2^(Fo^2^)+(0.0468P)^2^+1.4124P] where P=(Fo^2^+2Fc^2^)/3'
_refine_ls_weighting_scheme calc
_refine_ls_wR_factor_ref 0.1002
_reflns_number_gt 8271
_reflns_number_total 8633
_reflns_threshold_expression F^2^>2.0\s(F^2^)
_cod_data_source_file b915481g.txt
_cod_data_source_block Py2NCH2CONHenAcGlc-ZnCl-
_cod_original_formula_sum 'C30 H38 Cl2 N4 O14 Zn '
_cod_database_code 7002828

loop_
_symmetry_equiv_pos_site_id
_symmetry_equiv_pos_as_xyz
1 +X,+Y,+Z
2 -X,1/2+Y,-Z

loop_
_atom_site_label
_atom_site_type_symbol
_atom_site_fract_x
_atom_site_fract_y
_atom_site_fract_z
_atom_site_U_iso_or_equiv
_atom_site_adp_type
_atom_site_occupancy
_atom_site_symmetry_multiplicity
_atom_site_calc_flag
_atom_site_refinement_flags
_atom_site_disorder_assembly
_atom_site_disorder_group
Zn(1) Zn 0.70152(2) -0.28946(4) 0.392811(14) 0.02433(6) Uani 1.00 1 d . . .
Cl(1) Cl 0.84282(7) -0.20335(10) 0.48409(4) 0.04008(16) Uani 1.00 1 d . . .
Cl(2) Cl 0.42794(9) 0.15869(17) 0.16411(4) 0.0681(3) Uani 1.00 1 d . . .
O(1) O 0.71955(15) 0.3079(2) 0.06101(9) 0.0231(3) Uani 1.00 1 d . . .
O(2) O 0.86534(16) 0.5971(2) 0.07509(9) 0.0231(3) Uani 1.00 1 d . . .
O(3) O 1.10979(17) 0.5369(2) 0.13338(10) 0.0294(4) Uani 1.00 1 d . . .
O(4) O 0.96122(14) 0.2102(2) 0.20884(8) 0.0245(3) Uani 1.00 1 d . . .
O(5) O 1.09401(16) 0.4280(2) 0.30647(10) 0.0311(4) Uani 1.00 1 d . . .
O(6) O 0.75917(18) -0.2077(2) 0.30757(10) 0.0298(4) Uani 1.00 1 d . . .
O(7) O 0.62219(17) 0.5302(2) 0.08744(10) 0.0279(3) Uani 1.00 1 d . . .
O(8) O 0.9338(2) 0.5814(3) -0.02370(11) 0.0431(5) Uani 1.00 1 d . . .
O(9) O 1.1388(2) 0.7341(3) 0.21442(13) 0.0517(6) Uani 1.00 1 d . . .
O(10) O 1.2740(2) 0.5020(3) 0.36742(13) 0.0490(6) Uani 1.00 1 d . . .
O(11) O 0.3673(2) 0.1149(3) 0.09682(14) 0.0589(7) Uani 1.00 1 d . . .
O(12) O 0.3755(4) 0.1275(5) 0.2180(2) 0.0969(13) Uani 1.00 1 d . . .
O(13) O 0.5251(3) 0.2560(4) 0.17011(18) 0.0808(11) Uani 1.00 1 d . . .
O(14) O 0.5090(4) -0.0075(6) 0.1804(2) 0.0510(13) Uani 0.50 1 d P . .
O(15) O 0.3651(6) 0.3540(8) 0.1635(3) 0.0701(17) Uani 0.50 1 d P . .
N(1) N 0.7516(2) -0.2319(2) 0.19259(12) 0.0251(4) Uani 1.00 1 d . . .
N(2) N 0.55971(19) -0.3838(2) 0.30274(11) 0.0232(4) Uani 1.00 1 d . . .
N(3) N 0.5535(2) -0.1604(2) 0.40548(12) 0.0283(4) Uani 1.00 1 d . . .
N(4) N 0.7279(2) -0.5385(2) 0.40125(12) 0.0274(4) Uani 1.00 1 d . . .
C(1) C 0.8717(2) 0.1749(2) 0.14746(13) 0.0214(4) Uani 1.00 1 d . . .
C(2) C 0.8164(2) 0.3377(2) 0.11993(13) 0.0198(4) Uani 1.00 1 d . . .
C(3) C 0.9125(2) 0.4391(2) 0.09809(13) 0.0208(4) Uani 1.00 1 d . . .
C(4) C 1.0157(2) 0.4629(3) 0.16036(13) 0.0227(4) Uani 1.00 1 d . . .
C(5) C 1.0599(2) 0.3006(3) 0.19472(14) 0.0245(4) Uani 1.00 1 d . . .
C(6) C 1.1483(2) 0.3233(3) 0.26298(15) 0.0312(5) Uani 1.00 1 d . . .
C(7) C 0.7845(2) 0.0563(3) 0.16701(15) 0.0256(5) Uani 1.00 1 d . . .
C(8) C 0.8424(2) -0.1072(3) 0.19049(14) 0.0250(4) Uani 1.00 1 d . . .
C(9) C 0.7143(2) -0.2694(3) 0.24944(12) 0.0217(4) Uani 1.00 1 d . . .
C(10) C 0.6153(2) -0.3958(3) 0.24248(13) 0.0247(4) Uani 1.00 1 d . . .
C(11) C 0.4585(2) -0.2714(4) 0.29130(14) 0.0320(5) Uani 1.00 1 d . . .
C(12) C 0.4542(2) -0.1686(3) 0.35482(15) 0.0301(5) Uani 1.00 1 d . . .
C(13) C 0.3521(3) -0.0813(4) 0.35804(19) 0.0433(7) Uani 1.00 1 d . . .
C(14) C 0.3544(3) 0.0183(5) 0.4146(2) 0.0552(9) Uani 1.00 1 d . . .
C(15) C 0.4559(3) 0.0278(4) 0.46646(19) 0.0500(8) Uani 1.00 1 d . . .
C(16) C 0.5545(3) -0.0635(3) 0.46089(16) 0.0379(6) Uani 1.00 1 d . . .
C(17) C 0.5304(2) -0.5455(3) 0.32726(14) 0.0279(5) Uani 1.00 1 d . . .
C(18) C 0.6447(2) -0.6317(3) 0.35911(14) 0.0275(5) Uani 1.00 1 d . . .
C(19) C 0.6684(2) -0.7920(4) 0.34550(15) 0.0365(5) Uani 1.00 1 d . . .
C(20) C 0.7790(3) -0.8563(4) 0.37530(18) 0.0432(7) Uani 1.00 1 d . . .
C(21) C 0.8621(3) -0.7631(4) 0.41987(18) 0.0423(7) Uani 1.00 1 d . . .
C(22) C 0.8328(2) -0.6044(3) 0.43168(16) 0.0344(6) Uani 1.00 1 d . . .
C(23) C 0.6242(2) 0.4099(3) 0.05259(13) 0.0239(4) Uani 1.00 1 d . . .
C(24) C 0.5252(2) 0.3518(4) -0.00424(16) 0.0357(6) Uani 1.00 1 d . . .
C(25) C 0.8817(2) 0.6554(3) 0.01290(13) 0.0252(4) Uani 1.00 1 d . . .
C(26) C 0.8289(2) 0.8218(3) -0.00077(15) 0.0317(5) Uani 1.00 1 d . . .
C(27) C 1.1596(2) 0.6766(3) 0.16221(15) 0.0336(6) Uani 1.00 1 d . . .
C(28) C 1.2436(3) 0.7421(5) 0.12104(18) 0.0523(10) Uani 1.00 1 d . . .
C(29) C 1.1670(2) 0.5169(4) 0.35442(15) 0.0343(6) Uani 1.00 1 d . . .
C(30) C 1.0998(3) 0.6351(5) 0.38840(19) 0.0482(8) Uani 1.00 1 d . . .
H(1) H 0.7205 -0.2843 0.1538 0.030 Uiso 1.00 1 c R . .
H(2) H 0.9102 0.1240 0.1117 0.026 Uiso 1.00 1 c R . .
H(3) H 0.7860 0.3955 0.1573 0.024 Uiso 1.00 1 c R . .
H(4) H 0.9412 0.3830 0.0596 0.025 Uiso 1.00 1 c R . .
H(5) H 0.9911 0.5368 0.1952 0.027 Uiso 1.00 1 c R . .
H(6) H 1.0983 0.2364 0.1623 0.029 Uiso 1.00 1 c R . .
H(7) H 1.1687 0.2167 0.2860 0.037 Uiso 1.00 1 c R . .
H(8) H 1.2224 0.3736 0.2549 0.037 Uiso 1.00 1 c R . .
H(9) H 0.7177 0.0391 0.1264 0.031 Uiso 1.00 1 c R . .
H(10) H 0.7513 0.1033 0.2051 0.031 Uiso 1.00 1 c R . .
H(11) H 0.8923 -0.1419 0.1579 0.030 Uiso 1.00 1 c R . .
H(12) H 0.8948 -0.0955 0.2374 0.030 Uiso 1.00 1 c R . .
H(13) H 0.5548 -0.3767 0.1990 0.030 Uiso 1.00 1 c R . .
H(14) H 0.6488 -0.5063 0.2402 0.030 Uiso 1.00 1 c R . .
H(15) H 0.3836 -0.3347 0.2781 0.038 Uiso 1.00 1 c R . .
H(16) H 0.4632 -0.1984 0.2519 0.038 Uiso 1.00 1 c R . .
H(17) H 0.2822 -0.0902 0.3220 0.052 Uiso 1.00 1 c R . .
H(18) H 0.2860 0.0805 0.4177 0.066 Uiso 1.00 1 c R . .
H(19) H 0.4583 0.0962 0.5057 0.060 Uiso 1.00 1 c R . .
H(20) H 0.6245 -0.0577 0.4969 0.046 Uiso 1.00 1 c R . .
H(21) H 0.4847 -0.6097 0.2877 0.034 Uiso 1.00 1 c R . .
H(22) H 0.4808 -0.5331 0.3623 0.034 Uiso 1.00 1 c R . .
H(23) H 0.6096 -0.8569 0.3162 0.044 Uiso 1.00 1 c R . .
H(24) H 0.7977 -0.9650 0.3650 0.052 Uiso 1.00 1 c R . .
H(25) H 0.9374 -0.8070 0.4419 0.051 Uiso 1.00 1 c R . .
H(26) H 0.8892 -0.5394 0.4626 0.041 Uiso 1.00 1 c R . .
H(27) H 0.4733 0.2788 0.0152 0.043 Uiso 1.00 1 c R . .
H(28) H 0.5583 0.2930 -0.0391 0.043 Uiso 1.00 1 c R . .
H(29) H 0.4789 0.4454 -0.0263 0.043 Uiso 1.00 1 c R . .
H(30) H 0.8894 0.9038 0.0180 0.038 Uiso 1.00 1 c R . .
H(31) H 0.7613 0.8328 0.0218 0.038 Uiso 1.00 1 c R . .
H(32) H 0.8015 0.8379 -0.0511 0.038 Uiso 1.00 1 c R . .
H(33) H 1.2006 0.8154 0.0848 0.063 Uiso 1.00 1 c R . .
H(34) H 1.2779 0.6518 0.0993 0.063 Uiso 1.00 1 c R . .
H(35) H 1.3077 0.8024 0.1520 0.063 Uiso 1.00 1 c R . .
H(36) H 1.0790 0.5842 0.4293 0.058 Uiso 1.00 1 c R . .
H(37) H 1.0268 0.6676 0.3553 0.058 Uiso 1.00 1 c R . .
H(38) H 1.1494 0.7314 0.4030 0.058 Uiso 1.00 1 c R . .

loop_
_atom_site_aniso_label
_atom_site_aniso_U_11
_atom_site_aniso_U_22
_atom_site_aniso_U_33
_atom_site_aniso_U_12
_atom_site_aniso_U_13
_atom_site_aniso_U_23
Zn(1) 0.02871(13) 0.02271(13) 0.02162(13) -0.00315(12) 0.00563(10) -0.00306(12)
Cl(1) 0.0444(3) 0.0338(3) 0.0348(3) -0.0020(3) -0.0071(2) -0.0079(3)
Cl(2) 0.0509(4) 0.1217(10) 0.0328(3) -0.0479(5) 0.0114(3) -0.0063(4)
O(1) 0.0242(8) 0.0218(8) 0.0217(8) -0.0040(6) 0.0016(6) -0.0038(7)
O(2) 0.0282(8) 0.0187(7) 0.0247(8) -0.0008(6) 0.0105(6) 0.0035(6)
O(3) 0.0279(8) 0.0296(9) 0.0330(9) -0.0119(7) 0.0116(7) -0.0024(7)
O(4) 0.0237(7) 0.0231(7) 0.0265(7) -0.0029(8) 0.0052(6) 0.0045(8)
O(5) 0.0233(8) 0.0413(11) 0.0283(9) -0.0031(7) 0.0044(7) -0.0028(8)
O(6) 0.0370(9) 0.0288(9) 0.0244(8) -0.0129(8) 0.0087(7) -0.0049(7)
O(7) 0.0282(8) 0.0251(9) 0.0292(9) 0.0000(7) 0.0037(7) -0.0011(7)
O(8) 0.0524(13) 0.0495(13) 0.0333(10) 0.0191(11) 0.0222(9) 0.0121(10)
O(9) 0.0615(14) 0.0445(15) 0.0493(13) -0.0232(12) 0.0124(11) -0.0158(12)
O(10) 0.0293(10) 0.0739(18) 0.0428(12) -0.0099(11) 0.0055(9) -0.0109(12)
O(11) 0.0718(18) 0.0489(16) 0.0469(14) -0.0050(13) -0.0073(13) -0.0002(12)
O(12) 0.133(3) 0.091(2) 0.088(2) -0.047(2) 0.070(2) -0.024(2)
O(13) 0.085(2) 0.090(2) 0.0697(19) -0.050(2) 0.0230(17) -0.0079(18)
O(14) 0.032(2) 0.047(2) 0.067(3) 0.0009(19) -0.006(2) 0.028(2)
O(15) 0.084(4) 0.059(3) 0.066(3) 0.015(3) 0.013(3) -0.011(3)
N(1) 0.0317(10) 0.0197(9) 0.0249(10) -0.0074(8) 0.0081(8) -0.0002(7)
N(2) 0.0250(9) 0.0242(10) 0.0219(9) -0.0028(8) 0.0088(7) -0.0004(8)
N(3) 0.0357(11) 0.0262(11) 0.0246(10) 0.0019(9) 0.0102(8) 0.0004(8)
N(4) 0.0305(10) 0.0226(10) 0.0292(11) -0.0046(8) 0.0066(8) -0.0016(8)
C(1) 0.0240(10) 0.0178(11) 0.0237(10) -0.0016(7) 0.0079(8) -0.0003(8)
C(2) 0.0225(10) 0.0163(10) 0.0210(10) -0.0025(8) 0.0056(8) -0.0020(8)
C(3) 0.0237(10) 0.0167(10) 0.0230(11) -0.0013(8) 0.0075(8) 0.0001(8)
C(4) 0.0226(10) 0.0227(11) 0.0243(11) -0.0060(8) 0.0080(8) -0.0022(9)
C(5) 0.0221(10) 0.0233(11) 0.0286(12) -0.0010(9) 0.0071(9) -0.0012(9)
C(6) 0.0237(11) 0.0358(14) 0.0327(13) 0.0027(10) 0.0030(10) 0.0011(11)
C(7) 0.0263(11) 0.0192(11) 0.0329(13) -0.0031(9) 0.0103(9) 0.0027(9)
C(8) 0.0256(11) 0.0210(11) 0.0291(12) -0.0035(9) 0.0078(9) 0.0017(9)
C(9) 0.0272(10) 0.0170(11) 0.0218(9) -0.0023(9) 0.0075(8) -0.0019(9)
C(10) 0.0314(12) 0.0230(11) 0.0215(11) -0.0086(9) 0.0101(9) -0.0036(9)
C(11) 0.0321(12) 0.0374(15) 0.0257(11) 0.0019(12) 0.0046(9) -0.0001(12)
C(12) 0.0382(13) 0.0272(13) 0.0273(12) 0.0056(11) 0.0125(10) 0.0043(10)
C(13) 0.0440(17) 0.0445(18) 0.0439(18) 0.0121(14) 0.0147(14) 0.0009(14)
C(14) 0.060(2) 0.052(2) 0.060(2) 0.0241(18) 0.0279(19) -0.0024(18)
C(15) 0.071(2) 0.0454(19) 0.0392(17) 0.0138(18) 0.0251(17) -0.0069(15)
C(16) 0.0562(18) 0.0319(14) 0.0276(14) 0.0028(13) 0.0132(13) -0.0019(11)
C(17) 0.0297(12) 0.0282(12) 0.0283(12) -0.0082(10) 0.0117(10) -0.0010(10)
C(18) 0.0334(12) 0.0234(12) 0.0272(12) -0.0083(10) 0.0100(10) 0.0022(10)
C(19) 0.0490(15) 0.0205(11) 0.0373(13) -0.0101(14) 0.0037(11) 0.0006(13)
C(20) 0.059(2) 0.0200(12) 0.0459(17) 0.0016(13) 0.0024(15) -0.0003(12)
C(21) 0.0457(16) 0.0320(18) 0.0445(16) 0.0054(13) -0.0003(13) 0.0036(13)
C(22) 0.0368(14) 0.0302(14) 0.0327(14) -0.0041(11) -0.0004(11) 0.0010(11)
C(23) 0.0230(10) 0.0251(11) 0.0235(11) -0.0050(8) 0.0049(8) 0.0026(9)
C(24) 0.0296(13) 0.0418(16) 0.0311(14) -0.0054(11) -0.0038(10) -0.0008(12)
C(25) 0.0245(11) 0.0282(12) 0.0232(11) -0.0034(9) 0.0057(9) 0.0059(9)
C(26) 0.0344(13) 0.0296(13) 0.0307(13) -0.0031(11) 0.0064(10) 0.0037(11)
C(27) 0.0297(12) 0.0345(17) 0.0329(13) -0.0120(10) -0.0011(10) 0.0045(11)
C(28) 0.0502(18) 0.062(2) 0.0428(16) -0.0327(17) 0.0054(14) 0.0084(16)
C(29) 0.0317(13) 0.0459(16) 0.0257(13) -0.0086(12) 0.0068(10) 0.0020(12)
C(30) 0.0518(19) 0.057(2) 0.0383(16) -0.0046(16) 0.0145(14) -0.0086(15)

loop_
_atom_type_symbol
_atom_type_description
_atom_type_scat_dispersion_real
_atom_type_scat_dispersion_imag
_atom_type_scat_source
C C 0.003 0.002
;
International Tables for Crystallography
(1992, Vol. C, Tables 4.2.6.8 and 6.1.1.4)
;
H H 0.000 0.000
;
International Tables for Crystallography
(1992, Vol. C, Table 6.1.1.4)
;
Cl Cl 0.148 0.159
;
International Tables for Crystallography
(1992, Vol. C, Tables 4.2.6.8 and 6.1.1.4)
;
N N 0.006 0.003
;
International Tables for Crystallography
(1992, Vol. C, Tables 4.2.6.8 and 6.1.1.4)
;
O O 0.011 0.006
;
International Tables for Crystallography
(1992, Vol. C, Tables 4.2.6.8 and 6.1.1.4)
;
Zn Zn 0.284 1.430
;
International Tables for Crystallography
(1992, Vol. C, Tables 4.2.6.8 and 6.1.1.4)
;

loop_
_geom_angle_atom_site_label_1
_geom_angle_atom_site_label_2
_geom_angle_atom_site_label_3
_geom_angle
_geom_angle_publ_flag
_geom_angle_site_symmetry_1
_geom_angle_site_symmetry_2
_geom_angle_site_symmetry_3
Cl(1) Zn(1) O(6) 104.10(5) yes . . .
Cl(1) Zn(1) N(2) 178.18(6) yes . . .
Cl(1) Zn(1) N(3) 102.24(6) yes . . .
Cl(1) Zn(1) N(4) 100.29(6) yes . . .
O(6) Zn(1) N(2) 77.17(7) yes . . .
O(6) Zn(1) N(3) 110.67(8) yes . . .
O(6) Zn(1) N(4) 108.80(9) yes . . .
N(2) Zn(1) N(3) 78.40(8) yes . . .
N(2) Zn(1) N(4) 78.03(8) yes . . .
N(3) Zn(1) N(4) 127.44(9) yes . . .
O(11) Cl(2) O(12) 118.4(2) yes . . .
O(11) Cl(2) O(13) 117.6(2) yes . . .
O(11) Cl(2) O(14) 96.6(2) yes . . .
O(11) Cl(2) O(15) 96.3(2) yes . . .
O(12) Cl(2) O(13) 122.8(2) yes . . .
O(12) Cl(2) O(14) 91.2(2) yes . . .
O(12) Cl(2) O(15) 85.7(3) yes . . .
O(13) Cl(2) O(14) 93.0(2) yes . . .
O(13) Cl(2) O(15) 78.0(2) yes . . .
O(14) Cl(2) O(15) 166.7(2) yes . . .
C(2) O(1) C(23) 116.96(18) yes . . .
C(3) O(2) C(25) 118.8(2) yes . . .
C(4) O(3) C(27) 119.2(2) yes . . .
C(1) O(4) C(5) 113.24(18) yes . . .
C(6) O(5) C(29) 117.2(2) yes . . .
Zn(1) O(6) C(9) 118.17(17) yes . . .
C(8) N(1) C(9) 123.5(2) yes . . .
Zn(1) N(2) C(10) 106.77(14) yes . . .
Zn(1) N(2) C(11) 108.44(16) yes . . .
Zn(1) N(2) C(17) 103.23(14) yes . . .
C(10) N(2) C(11) 112.9(2) yes . . .
C(10) N(2) C(17) 112.0(2) yes . . .
C(11) N(2) C(17) 112.8(2) yes . . .
Zn(1) N(3) C(12) 118.28(19) yes . . .
Zn(1) N(3) C(16) 122.62(19) yes . . .
C(12) N(3) C(16) 119.0(2) yes . . .
Zn(1) N(4) C(18) 115.92(17) yes . . .
Zn(1) N(4) C(22) 122.54(19) yes . . .
C(18) N(4) C(22) 119.4(2) yes . . .
O(4) C(1) C(2) 106.73(18) yes . . .
O(4) C(1) C(7) 108.1(2) yes . . .
C(2) C(1) C(7) 114.1(2) yes . . .
O(1) C(2) C(1) 108.96(18) yes . . .
O(1) C(2) C(3) 110.33(19) yes . . .
C(1) C(2) C(3) 107.96(19) yes . . .
O(2) C(3) C(2) 109.63(19) yes . . .
O(2) C(3) C(4) 108.14(18) yes . . .
C(2) C(3) C(4) 109.3(2) yes . . .
O(3) C(4) C(3) 105.9(2) yes . . .
O(3) C(4) C(5) 109.04(19) yes . . .
C(3) C(4) C(5) 111.69(19) yes . . .
O(4) C(5) C(4) 109.61(19) yes . . .
O(4) C(5) C(6) 107.4(2) yes . . .
C(4) C(5) C(6) 112.3(2) yes . . .
O(5) C(6) C(5) 107.8(2) yes . . .
C(1) C(7) C(8) 112.1(2) yes . . .
N(1) C(8) C(7) 110.9(2) yes . . .
O(6) C(9) N(1) 122.2(2) yes . . .
O(6) C(9) C(10) 120.5(2) yes . . .
N(1) C(9) C(10) 117.2(2) yes . . .
N(2) C(10) C(9) 109.3(2) yes . . .
N(2) C(11) C(12) 113.1(2) yes . . .
N(3) C(12) C(11) 117.6(2) yes . . .
N(3) C(12) C(13) 122.0(2) yes . . .
C(11) C(12) C(13) 120.3(2) yes . . .
C(12) C(13) C(14) 118.5(3) yes . . .
C(13) C(14) C(15) 119.8(3) yes . . .
C(14) C(15) C(16) 119.2(3) yes . . .
N(3) C(16) C(15) 121.5(2) yes . . .
N(2) C(17) C(18) 108.5(2) yes . . .
N(4) C(18) C(17) 115.1(2) yes . . .
N(4) C(18) C(19) 120.9(2) yes . . .
C(17) C(18) C(19) 123.9(2) yes . . .
C(18) C(19) C(20) 118.9(2) yes . . .
C(19) C(20) C(21) 120.1(3) yes . . .
C(20) C(21) C(22) 118.1(2) yes . . .
N(4) C(22) C(21) 122.4(2) yes . . .
O(1) C(23) O(7) 123.4(2) yes . . .
O(1) C(23) C(24) 110.9(2) yes . . .
O(7) C(23) C(24) 125.7(2) yes . . .
O(2) C(25) O(8) 123.1(2) yes . . .
O(2) C(25) C(26) 110.6(2) yes . . .
O(8) C(25) C(26) 126.3(2) yes . . .
O(3) C(27) O(9) 123.2(2) yes . . .
O(3) C(27) C(28) 110.1(2) yes . . .
O(9) C(27) C(28) 126.6(2) yes . . .
O(5) C(29) O(10) 123.3(3) yes . . .
O(5) C(29) C(30) 111.5(2) yes . . .
O(10) C(29) C(30) 125.2(3) yes . . .
C(8) N(1) H(1) 118.3 no . . .
C(9) N(1) H(1) 118.3 no . . .
O(4) C(1) H(2) 109.3 no . . .
C(2) C(1) H(2) 109.3 no . . .
C(7) C(1) H(2) 109.3 no . . .
O(1) C(2) H(3) 109.9 no . . .
C(1) C(2) H(3) 109.9 no . . .
C(3) C(2) H(3) 109.9 no . . .
O(2) C(3) H(4) 109.9 no . . .
C(2) C(3) H(4) 109.9 no . . .
C(4) C(3) H(4) 109.9 no . . .
O(3) C(4) H(5) 110.0 no . . .
C(3) C(4) H(5) 110.0 no . . .
C(5) C(4) H(5) 110.0 no . . .
O(4) C(5) H(6) 109.1 no . . .
C(4) C(5) H(6) 109.1 no . . .
C(6) C(5) H(6) 109.1 no . . .
O(5) C(6) H(7) 110.1 no . . .
O(5) C(6) H(8) 110.1 no . . .
C(5) C(6) H(7) 110.1 no . . .
C(5) C(6) H(8) 110.1 no . . .
H(7) C(6) H(8) 108.4 no . . .
C(1) C(7) H(9) 109.2 no . . .
C(1) C(7) H(10) 109.2 no . . .
C(8) C(7) H(9) 109.2 no . . .
C(8) C(7) H(10) 109.2 no . . .
H(9) C(7) H(10) 107.9 no . . .
N(1) C(8) H(11) 109.5 no . . .
N(1) C(8) H(12) 109.5 no . . .
C(7) C(8) H(11) 109.5 no . . .
C(7) C(8) H(12) 109.5 no . . .
H(11) C(8) H(12) 108.0 no . . .
N(2) C(10) H(13) 109.8 no . . .
N(2) C(10) H(14) 109.8 no . . .
C(9) C(10) H(13) 109.8 no . . .
C(9) C(10) H(14) 109.8 no . . .
H(13) C(10) H(14) 108.3 no . . .
N(2) C(11) H(15) 109.0 no . . .
N(2) C(11) H(16) 109.0 no . . .
C(12) C(11) H(15) 109.0 no . . .
C(12) C(11) H(16) 109.0 no . . .
H(15) C(11) H(16) 107.8 no . . .
C(12) C(13) H(17) 120.8 no . . .
C(14) C(13) H(17) 120.8 no . . .
C(13) C(14) H(18) 120.1 no . . .
C(15) C(14) H(18) 120.1 no . . .
C(14) C(15) H(19) 120.4 no . . .
C(16) C(15) H(19) 120.4 no . . .
N(3) C(16) H(20) 119.3 no . . .
C(15) C(16) H(20) 119.3 no . . .
N(2) C(17) H(21) 110.0 no . . .
N(2) C(17) H(22) 110.0 no . . .
C(18) C(17) H(21) 110.0 no . . .
C(18) C(17) H(22) 110.0 no . . .
H(21) C(17) H(22) 108.4 no . . .
C(18) C(19) H(23) 120.6 no . . .
C(20) C(19) H(23) 120.6 no . . .
C(19) C(20) H(24) 119.9 no . . .
C(21) C(20) H(24) 119.9 no . . .
C(20) C(21) H(25) 120.9 no . . .
C(22) C(21) H(25) 120.9 no . . .
N(4) C(22) H(26) 118.8 no . . .
C(21) C(22) H(26) 118.8 no . . .
C(23) C(24) H(27) 109.5 no . . .
C(23) C(24) H(28) 109.5 no . . .
C(23) C(24) H(29) 109.5 no . . .
H(27) C(24) H(28) 109.5 no . . .
H(27) C(24) H(29) 109.5 no . . .
H(28) C(24) H(29) 109.5 no . . .
C(25) C(26) H(30) 109.5 no . . .
C(25) C(26) H(31) 109.5 no . . .
C(25) C(26) H(32) 109.5 no . . .
H(30) C(26) H(31) 109.5 no . . .
H(30) C(26) H(32) 109.5 no . . .
H(31) C(26) H(32) 109.5 no . . .
C(27) C(28) H(33) 109.5 no . . .
C(27) C(28) H(34) 109.5 no . . .
C(27) C(28) H(35) 109.5 no . . .
H(33) C(28) H(34) 109.5 no . . .
H(33) C(28) H(35) 109.5 no . . .
H(34) C(28) H(35) 109.5 no . . .
C(29) C(30) H(36) 109.5 no . . .
C(29) C(30) H(37) 109.5 no . . .
C(29) C(30) H(38) 109.5 no . . .
H(36) C(30) H(37) 109.5 no . . .
H(36) C(30) H(38) 109.5 no . . .
H(37) C(30) H(38) 109.5 no . . .

loop_
_geom_bond_atom_site_label_1
_geom_bond_atom_site_label_2
_geom_bond_distance
_geom_bond_publ_flag
_geom_bond_site_symmetry_1
_geom_bond_site_symmetry_2
Zn(1) Cl(1) 2.2544(7) yes . .
Zn(1) O(6) 2.045(2) yes . .
Zn(1) N(2) 2.2648(19) yes . .
Zn(1) N(3) 2.064(2) yes . .
Zn(1) N(4) 2.068(2) yes . .
Cl(2) O(11) 1.401(2) yes . .
Cl(2) O(12) 1.352(4) yes . .
Cl(2) O(13) 1.357(3) yes . .
Cl(2) O(14) 1.643(5) yes . .
Cl(2) O(15) 1.758(7) yes . .
O(1) C(2) 1.441(2) yes . .
O(1) C(23) 1.360(3) yes . .
O(2) C(3) 1.440(2) yes . .
O(2) C(25) 1.363(3) yes . .
O(3) C(4) 1.439(3) yes . .
O(3) C(27) 1.350(3) yes . .
O(4) C(1) 1.434(2) yes . .
O(4) C(5) 1.432(3) yes . .
O(5) C(6) 1.446(3) yes . .
O(5) C(29) 1.333(3) yes . .
O(6) C(9) 1.253(2) yes . .
O(7) C(23) 1.205(3) yes . .
O(8) C(25) 1.197(3) yes . .
O(9) C(27) 1.200(4) yes . .
O(10) C(29) 1.206(3) yes . .
N(1) C(8) 1.468(3) yes . .
N(1) C(9) 1.318(3) yes . .
N(2) C(10) 1.467(3) yes . .
N(2) C(11) 1.463(3) yes . .
N(2) C(17) 1.476(3) yes . .
N(3) C(12) 1.342(3) yes . .
N(3) C(16) 1.347(4) yes . .
N(4) C(18) 1.356(3) yes . .
N(4) C(22) 1.337(3) yes . .
C(1) C(2) 1.527(3) yes . .
C(1) C(7) 1.505(3) yes . .
C(2) C(3) 1.518(3) yes . .
C(3) C(4) 1.519(3) yes . .
C(4) C(5) 1.530(3) yes . .
C(5) C(6) 1.507(3) yes . .
C(7) C(8) 1.524(3) yes . .
C(9) C(10) 1.523(3) yes . .
C(11) C(12) 1.517(4) yes . .
C(12) C(13) 1.388(4) yes . .
C(13) C(14) 1.375(5) yes . .
C(14) C(15) 1.374(5) yes . .
C(15) C(16) 1.382(5) yes . .
C(17) C(18) 1.503(3) yes . .
C(18) C(19) 1.382(4) yes . .
C(19) C(20) 1.383(4) yes . .
C(20) C(21) 1.378(4) yes . .
C(21) C(22) 1.378(4) yes . .
C(23) C(24) 1.488(3) yes . .
C(25) C(26) 1.495(4) yes . .
C(27) C(28) 1.489(5) yes . .
C(29) C(30) 1.486(5) yes . .
N(1) H(1) 0.880 no . .
C(1) H(2) 1.000 no . .
C(2) H(3) 1.000 no . .
C(3) H(4) 1.000 no . .
C(4) H(5) 1.000 no . .
C(5) H(6) 1.000 no . .
C(6) H(7) 0.990 no . .
C(6) H(8) 0.990 no . .
C(7) H(9) 0.990 no . .
C(7) H(10) 0.990 no . .
C(8) H(11) 0.990 no . .
C(8) H(12) 0.990 no . .
C(10) H(13) 0.990 no . .
C(10) H(14) 0.990 no . .
C(11) H(15) 0.990 no . .
C(11) H(16) 0.990 no . .
C(13) H(17) 0.950 no . .
C(14) H(18) 0.950 no . .
C(15) H(19) 0.950 no . .
C(16) H(20) 0.950 no . .
C(17) H(21) 0.990 no . .
C(17) H(22) 0.990 no . .
C(19) H(23) 0.950 no . .
C(20) H(24) 0.950 no . .
C(21) H(25) 0.950 no . .
C(22) H(26) 0.950 no . .
C(24) H(27) 0.980 no . .
C(24) H(28) 0.980 no . .
C(24) H(29) 0.980 no . .
C(26) H(30) 0.980 no . .
C(26) H(31) 0.980 no . .
C(26) H(32) 0.980 no . .
C(28) H(33) 0.980 no . .
C(28) H(34) 0.980 no . .
C(28) H(35) 0.980 no . .
C(30) H(36) 0.980 no . .
C(30) H(37) 0.980 no . .
C(30) H(38) 0.980 no . .

loop_
_geom_contact_atom_site_label_1
_geom_contact_atom_site_label_2
_geom_contact_distance
_geom_contact_publ_flag
_geom_contact_site_symmetry_1
_geom_contact_site_symmetry_2
Cl(1) C(20) 3.541(3) ? . 1_565
Cl(1) C(21) 3.536(3) ? . 2_756
O(1) O(13) 3.444(4) ? . .
O(2) N(1) 3.214(3) ? . 1_565
O(2) C(8) 3.372(3) ? . 1_565
O(3) O(15) 3.232(7) ? . 1_655
O(3) C(26) 3.348(3) ? . 2_745
O(6) C(20) 3.164(3) ? . 1_565
O(7) O(13) 3.121(4) ? . .
O(7) N(1) 2.993(2) ? . 1_565
O(7) C(9) 3.535(2) ? . 1_565
O(7) C(10) 3.125(3) ? . 1_565
O(7) C(24) 3.362(3) ? . 2_655
O(8) O(11) 3.454(3) ? . 2_655
O(8) C(26) 3.410(3) ? . 2_745
O(9) C(8) 3.579(3) ? . 1_565
O(10) C(11) 3.403(4) ? . 1_665
O(10) C(12) 3.447(4) ? . 1_665
O(10) C(13) 3.551(4) ? . 1_665
O(10) C(16) 3.558(3) ? . 2_756
O(10) C(17) 3.235(3) ? . 1_665
O(11) O(8) 3.454(3) ? . 2_645
O(11) C(23) 3.405(3) ? . 2_645
O(11) C(24) 3.548(4) ? . .
O(11) C(24) 3.238(4) ? . 2_645
O(11) C(25) 3.201(3) ? . 2_645
O(11) C(26) 3.110(3) ? . 2_645
O(11) C(28) 3.450(5) ? . 1_445
O(12) C(6) 3.344(5) ? . 1_455
O(12) C(12) 3.592(4) ? . .
O(12) C(13) 3.303(5) ? . .
O(13) O(1) 3.444(4) ? . .
O(13) O(7) 3.121(4) ? . .
O(13) C(7) 3.413(4) ? . .
O(13) C(10) 3.259(4) ? . 1_565
O(13) C(17) 3.481(4) ? . 1_565
O(13) C(19) 3.503(4) ? . 1_565
O(13) C(23) 3.062(4) ? . .
O(13) C(24) 3.516(4) ? . .
O(14) N(1) 3.306(5) ? . .
O(14) C(7) 3.275(5) ? . .
O(14) C(9) 3.260(5) ? . .
O(14) C(10) 3.535(5) ? . .
O(14) C(11) 3.215(6) ? . .
O(14) C(24) 3.589(6) ? . 2_645
O(15) O(3) 3.232(7) ? . 1_455
O(15) C(6) 3.495(8) ? . 1_455
O(15) C(10) 3.597(7) ? . 1_565
O(15) C(17) 3.460(6) ? . 1_565
O(15) C(26) 3.487(6) ? . 2_645
O(15) C(27) 3.544(7) ? . 1_455
O(15) C(28) 3.505(7) ? . 1_455
N(1) O(2) 3.214(3) ? . 1_545
N(1) O(7) 2.993(2) ? . 1_545
N(1) O(14) 3.306(5) ? . .
N(3) C(19) 3.600(4) ? . 1_565
C(6) O(12) 3.344(5) ? . 1_655
C(6) O(15) 3.495(8) ? . 1_655
C(7) O(13) 3.413(4) ? . .
C(7) O(14) 3.275(5) ? . .
C(8) O(2) 3.372(3) ? . 1_545
C(8) O(9) 3.579(3) ? . 1_545
C(9) O(7) 3.535(2) ? . 1_545
C(9) O(14) 3.260(5) ? . .
C(10) O(7) 3.125(3) ? . 1_545
C(10) O(13) 3.259(4) ? . 1_545
C(10) O(14) 3.535(5) ? . .
C(10) O(15) 3.597(7) ? . 1_545
C(11) O(10) 3.403(4) ? . 1_445
C(11) O(14) 3.215(6) ? . .
C(12) O(10) 3.447(4) ? . 1_445
C(12) O(12) 3.592(4) ? . .
C(13) O(10) 3.551(4) ? . 1_445
C(13) O(12) 3.303(5) ? . .
C(16) O(10) 3.558(3) ? . 2_746
C(17) O(10) 3.235(3) ? . 1_445
C(17) O(13) 3.481(4) ? . 1_545
C(17) O(15) 3.460(6) ? . 1_545
C(19) O(13) 3.503(4) ? . 1_545
C(19) N(3) 3.600(4) ? . 1_545
C(20) Cl(1) 3.541(3) ? . 1_545
C(20) O(6) 3.164(3) ? . 1_545
C(21) Cl(1) 3.536(3) ? . 2_746
C(23) O(11) 3.405(3) ? . 2_655
C(23) O(13) 3.062(4) ? . .
C(24) O(7) 3.362(3) ? . 2_645
C(24) O(11) 3.548(4) ? . .
C(24) O(11) 3.238(4) ? . 2_655
C(24) O(13) 3.516(4) ? . .
C(24) O(14) 3.589(6) ? . 2_655
C(25) O(11) 3.201(3) ? . 2_655
C(26) O(3) 3.348(3) ? . 2_755
C(26) O(8) 3.410(3) ? . 2_755
C(26) O(11) 3.110(3) ? . 2_655
C(26) O(15) 3.487(6) ? . 2_655
C(27) O(15) 3.544(7) ? . 1_655
C(28) O(11) 3.450(5) ? . 1_665
C(28) O(15) 3.505(7) ? . 1_655
Zn(1) H(19) 3.135 ? . 2_646
Zn(1) H(24) 2.979 ? . 1_565
Cl(1) H(18) 3.212 ? . 2_646
Cl(1) H(24) 3.007 ? . 1_565
Cl(1) H(25) 3.584 ? . 1_565
Cl(1) H(25) 2.759 ? . 2_756
Cl(1) H(26) 3.313 ? . 2_756
Cl(1) H(36) 3.583 ? . 1_545
Cl(1) H(36) 2.934 ? . 2_746
Cl(2) H(16) 3.381 ? . .
Cl(2) H(21) 3.041 ? . 1_565
Cl(2) H(23) 3.253 ? . 1_565
Cl(2) H(27) 3.237 ? . .
Cl(2) H(29) 3.580 ? . 2_645
Cl(2) H(32) 3.389 ? . 2_645
Cl(2) H(35) 3.221 ? . 1_445
O(1) H(33) 3.194 ? . 2_745
O(1) H(34) 3.408 ? . 2_745
O(2) H(1) 2.690 ? . 1_565
O(2) H(11) 2.668 ? . 1_565
O(3) H(30) 3.172 ? . 2_745
O(3) H(32) 2.653 ? . 2_745
O(6) H(23) 3.376 ? . 1_565
O(6) H(24) 2.285 ? . 1_565
O(6) H(37) 3.181 ? . 1_545
O(7) H(1) 2.157 ? . 1_565
O(7) H(13) 2.594 ? . 1_565
O(7) H(14) 2.967 ? . 1_565
O(7) H(27) 2.911 ? . 2_655
O(7) H(28) 2.999 ? . 2_655
O(8) H(2) 2.771 ? . 2_755
O(8) H(4) 3.023 ? . 2_755
O(8) H(6) 2.956 ? . 2_755
O(8) H(30) 2.482 ? . 2_745
O(8) H(33) 2.790 ? . 2_745
O(9) H(11) 2.986 ? . 1_565
O(9) H(12) 3.250 ? . 1_565
O(9) H(15) 2.874 ? . 1_665
O(9) H(17) 2.784 ? . 1_665
O(10) H(15) 2.726 ? . 1_665
O(10) H(17) 3.471 ? . 1_665
O(10) H(18) 3.593 ? . 1_655
O(10) H(19) 3.595 ? . 2_756
O(10) H(20) 2.712 ? . 2_756
O(10) H(21) 3.288 ? . 1_665
O(10) H(22) 2.417 ? . 1_665
O(11) H(27) 2.592 ? . .
O(11) H(28) 3.071 ? . 2_645
O(11) H(29) 2.838 ? . 2_645
O(11) H(31) 3.052 ? . 2_645
O(11) H(32) 2.675 ? . 2_645
O(11) H(33) 3.094 ? . 1_445
O(11) H(35) 2.924 ? . 1_445
O(12) H(6) 3.258 ? . 1_455
O(12) H(7) 3.058 ? . 1_455
O(12) H(8) 2.872 ? . 1_455
O(12) H(16) 2.886 ? . .
O(12) H(17) 3.079 ? . .
O(12) H(21) 2.712 ? . 1_565
O(12) H(23) 2.951 ? . 1_565
O(12) H(35) 2.996 ? . 1_445
O(13) H(3) 3.268 ? . .
O(13) H(9) 3.104 ? . .
O(13) H(10) 2.832 ? . .
O(13) H(13) 3.073 ? . 1_565
O(13) H(14) 2.621 ? . 1_565
O(13) H(21) 2.691 ? . 1_565
O(13) H(23) 2.971 ? . 1_565
O(13) H(27) 2.978 ? . .
O(14) H(1) 3.449 ? . .
O(14) H(9) 2.851 ? . .
O(14) H(10) 2.868 ? . .
O(14) H(13) 3.084 ? . .
O(14) H(16) 2.243 ? . .
O(14) H(23) 2.940 ? . 1_565
O(14) H(28) 3.171 ? . 2_645
O(14) H(29) 3.087 ? . 2_645
O(14) H(35) 2.744 ? . 1_445
O(15) H(6) 3.209 ? . 1_455
O(15) H(8) 2.687 ? . 1_455
O(15) H(13) 3.075 ? . 1_565
O(15) H(14) 3.473 ? . 1_565
O(15) H(15) 3.382 ? . 1_565
O(15) H(21) 2.543 ? . 1_565
O(15) H(27) 3.465 ? . .
O(15) H(32) 2.592 ? . 2_645
O(15) H(34) 2.832 ? . 1_455
N(1) H(3) 3.180 ? . 1_545
N(1) H(5) 3.334 ? . 1_545
N(1) H(31) 3.424 ? . 1_545
N(3) H(19) 2.676 ? . 2_646
N(3) H(23) 3.194 ? . 1_565
N(3) H(24) 3.472 ? . 1_565
N(4) H(19) 3.294 ? . 2_646
C(1) H(30) 3.420 ? . 1_545
C(2) H(1) 3.407 ? . 1_565
C(2) H(14) 3.595 ? . 1_565
C(3) H(1) 3.504 ? . 1_565
C(3) H(30) 3.569 ? . 2_745
C(4) H(11) 3.536 ? . 1_565
C(4) H(32) 3.470 ? . 2_745
C(5) H(32) 3.543 ? . 2_745
C(7) H(31) 3.354 ? . 1_545
C(8) H(5) 3.376 ? . 1_545
C(8) H(30) 3.549 ? . 1_545
C(8) H(31) 3.279 ? . 1_545
C(9) H(3) 3.489 ? . 1_545
C(9) H(24) 3.372 ? . 1_565
C(10) H(3) 3.318 ? . 1_545
C(11) H(35) 2.966 ? . 1_445
C(12) H(19) 3.324 ? . 2_646
C(12) H(23) 3.302 ? . 1_565
C(13) H(7) 3.335 ? . 1_455
C(13) H(38) 3.077 ? . 1_445
C(14) H(7) 3.352 ? . 1_455
C(14) H(38) 3.304 ? . 1_445
C(15) H(22) 3.323 ? . 2_656
C(16) H(19) 2.881 ? . 2_646
C(16) H(22) 3.595 ? . 2_656
C(16) H(23) 3.486 ? . 1_565
C(17) H(8) 3.575 ? . 1_445
C(17) H(19) 3.459 ? . 2_646
C(19) H(10) 3.226 ? . 1_545
C(20) H(10) 3.307 ? . 1_545
C(21) H(36) 3.154 ? . 2_736
C(21) H(38) 3.512 ? . 2_736
C(22) H(36) 3.233 ? . 1_545
C(22) H(38) 3.482 ? . 2_736
C(23) H(1) 3.244 ? . 1_565
C(23) H(27) 3.399 ? . 2_655
C(24) H(27) 3.512 ? . 2_655
C(24) H(29) 3.392 ? . 2_645
C(24) H(31) 3.237 ? . 2_645
C(25) H(4) 3.307 ? . 2_755
C(25) H(6) 3.564 ? . 2_755
C(25) H(11) 3.280 ? . 1_565
C(25) H(30) 3.499 ? . 2_745
C(25) H(33) 3.402 ? . 2_745
C(26) H(2) 3.318 ? . 1_565
C(26) H(4) 3.147 ? . 2_755
C(26) H(6) 3.526 ? . 2_755
C(26) H(9) 3.529 ? . 1_565
C(26) H(11) 3.059 ? . 1_565
C(26) H(27) 3.439 ? . 2_655
C(26) H(34) 3.400 ? . 2_755
C(27) H(11) 3.397 ? . 1_565
C(27) H(15) 3.044 ? . 1_665
C(28) H(15) 3.217 ? . 1_665
C(28) H(16) 3.222 ? . 1_665
C(28) H(28) 3.090 ? . 2_755
C(28) H(32) 3.586 ? . 2_745
C(29) H(15) 3.399 ? . 1_665
C(29) H(17) 3.596 ? . 1_665
C(29) H(20) 3.405 ? . 2_756
C(29) H(22) 3.598 ? . 1_665
C(30) H(17) 3.517 ? . 1_665
C(30) H(25) 3.488 ? . 2_766
C(30) H(26) 3.401 ? . 1_565
H(1) O(2) 2.690 ? . 1_545
H(1) O(7) 2.157 ? . 1_545
H(1) O(14) 3.449 ? . .
H(1) C(2) 3.407 ? . 1_545
H(1) C(3) 3.504 ? . 1_545
H(1) C(23) 3.244 ? . 1_545
H(1) H(3) 2.731 ? . 1_545
H(1) H(5) 3.373 ? . 1_545
H(1) H(28) 3.548 ? . 2_645
H(1) H(29) 3.547 ? . 2_645
H(1) H(31) 2.900 ? . 1_545
H(2) O(8) 2.771 ? . 2_745
H(2) C(26) 3.318 ? . 1_545
H(2) H(30) 2.554 ? . 1_545
H(2) H(31) 3.231 ? . 1_545
H(3) O(13) 3.268 ? . .
H(3) N(1) 3.180 ? . 1_565
H(3) C(9) 3.489 ? . 1_565
H(3) C(10) 3.318 ? . 1_565
H(3) H(1) 2.731 ? . 1_565
H(3) H(13) 3.489 ? . 1_565
H(3) H(14) 2.629 ? . 1_565
H(4) O(8) 3.023 ? . 2_745
H(4) C(25) 3.307 ? . 2_745
H(4) C(26) 3.147 ? . 2_745
H(4) H(30) 2.728 ? . 2_745
H(4) H(32) 3.020 ? . 2_745
H(4) H(33) 3.000 ? . 2_745
H(5) N(1) 3.334 ? . 1_565
H(5) C(8) 3.376 ? . 1_565
H(5) H(1) 3.373 ? . 1_565
H(5) H(11) 2.901 ? . 1_565
H(5) H(12) 3.380 ? . 1_565
H(6) O(8) 2.956 ? . 2_745
H(6) O(12) 3.258 ? . 1_655
H(6) O(15) 3.209 ? . 1_655
H(6) C(25) 3.564 ? . 2_745
H(6) C(26) 3.526 ? . 2_745
H(6) H(32) 2.810 ? . 2_745
H(7) O(12) 3.058 ? . 1_655
H(7) C(13) 3.335 ? . 1_655
H(7) C(14) 3.352 ? . 1_655
H(7) H(17) 2.854 ? . 1_655
H(7) H(18) 2.871 ? . 1_655
H(8) O(12) 2.872 ? . 1_655
H(8) O(15) 2.687 ? . 1_655
H(8) C(17) 3.575 ? . 1_665
H(8) H(15) 3.000 ? . 1_665
H(8) H(21) 2.943 ? . 1_665
H(8) H(22) 3.334 ? . 1_665
H(9) O(13) 3.104 ? . .
H(9) O(14) 2.851 ? . .
H(9) C(26) 3.529 ? . 1_545
H(9) H(29) 2.761 ? . 2_645
H(9) H(30) 3.391 ? . 1_545
H(9) H(31) 2.791 ? . 1_545
H(10) O(13) 2.832 ? . .
H(10) O(14) 2.868 ? . .
H(10) C(19) 3.226 ? . 1_565
H(10) C(20) 3.307 ? . 1_565
H(10) H(14) 3.534 ? . 1_565
H(10) H(23) 3.012 ? . 1_565
H(10) H(24) 3.122 ? . 1_565
H(11) O(2) 2.668 ? . 1_545
H(11) O(9) 2.986 ? . 1_545
H(11) C(4) 3.536 ? . 1_545
H(11) C(25) 3.280 ? . 1_545
H(11) C(26) 3.059 ? . 1_545
H(11) C(27) 3.397 ? . 1_545
H(11) H(5) 2.901 ? . 1_545
H(11) H(30) 2.768 ? . 1_545
H(11) H(31) 2.776 ? . 1_545
H(12) O(9) 3.250 ? . 1_545
H(12) H(5) 3.380 ? . 1_545
H(12) H(24) 3.147 ? . 1_565
H(12) H(37) 3.149 ? . 1_545
H(13) O(7) 2.594 ? . 1_545
H(13) O(13) 3.073 ? . 1_545
H(13) O(14) 3.084 ? . .
H(13) O(15) 3.075 ? . 1_545
H(13) H(3) 3.489 ? . 1_545
H(13) H(28) 3.424 ? . 2_645
H(13) H(34) 3.360 ? . 1_445
H(13) H(35) 3.151 ? . 1_445
H(14) O(7) 2.967 ? . 1_545
H(14) O(13) 2.621 ? . 1_545
H(14) O(15) 3.473 ? . 1_545
H(14) C(2) 3.595 ? . 1_545
H(14) H(3) 2.629 ? . 1_545
H(14) H(10) 3.534 ? . 1_545
H(15) O(9) 2.874 ? . 1_445
H(15) O(10) 2.726 ? . 1_445
H(15) O(15) 3.382 ? . 1_545
H(15) C(27) 3.044 ? . 1_445
H(15) C(28) 3.217 ? . 1_445
H(15) C(29) 3.399 ? . 1_445
H(15) H(8) 3.000 ? . 1_445
H(15) H(34) 3.461 ? . 1_445
H(15) H(35) 2.689 ? . 1_445
H(16) Cl(2) 3.381 ? . .
H(16) O(12) 2.886 ? . .
H(16) O(14) 2.243 ? . .
H(16) C(28) 3.222 ? . 1_445
H(16) H(23) 3.370 ? . 1_565
H(16) H(34) 3.500 ? . 1_445
H(16) H(35) 2.349 ? . 1_445
H(17) O(9) 2.784 ? . 1_445
H(17) O(10) 3.471 ? . 1_445
H(17) O(12) 3.079 ? . .
H(17) C(29) 3.596 ? . 1_445
H(17) C(30) 3.517 ? . 1_445
H(17) H(7) 2.854 ? . 1_455
H(17) H(35) 3.531 ? . 1_445
H(17) H(38) 2.841 ? . 1_445
H(18) Cl(1) 3.212 ? . 2_656
H(18) O(10) 3.593 ? . 1_455
H(18) H(7) 2.871 ? . 1_455
H(18) H(20) 3.456 ? . 2_656
H(18) H(26) 3.553 ? . 2_656
H(18) H(38) 3.250 ? . 1_445
H(19) Zn(1) 3.135 ? . 2_656
H(19) O(10) 3.595 ? . 2_746
H(19) N(3) 2.676 ? . 2_656
H(19) N(4) 3.294 ? . 2_656
H(19) C(12) 3.324 ? . 2_656
H(19) C(16) 2.881 ? . 2_656
H(19) C(17) 3.459 ? . 2_656
H(19) H(20) 2.993 ? . 2_656
H(19) H(22) 2.748 ? . 2_656
H(20) O(10) 2.712 ? . 2_746
H(20) C(29) 3.405 ? . 2_746
H(20) H(18) 3.456 ? . 2_646
H(20) H(19) 2.993 ? . 2_646
H(20) H(22) 3.259 ? . 2_656
H(20) H(36) 3.592 ? . 2_746
H(21) Cl(2) 3.041 ? . 1_545
H(21) O(10) 3.288 ? . 1_445
H(21) O(12) 2.712 ? . 1_545
H(21) O(13) 2.691 ? . 1_545
H(21) O(15) 2.543 ? . 1_545
H(21) H(8) 2.943 ? . 1_445
H(22) O(10) 2.417 ? . 1_445
H(22) C(15) 3.323 ? . 2_646
H(22) C(16) 3.595 ? . 2_646
H(22) C(29) 3.598 ? . 1_445
H(22) H(8) 3.334 ? . 1_445
H(22) H(19) 2.748 ? . 2_646
H(22) H(20) 3.259 ? . 2_646
H(23) Cl(2) 3.253 ? . 1_545
H(23) O(6) 3.376 ? . 1_545
H(23) O(12) 2.951 ? . 1_545
H(23) O(13) 2.971 ? . 1_545
H(23) O(14) 2.940 ? . 1_545
H(23) N(3) 3.194 ? . 1_545
H(23) C(12) 3.302 ? . 1_545
H(23) C(16) 3.486 ? . 1_545
H(23) H(10) 3.012 ? . 1_545
H(23) H(16) 3.370 ? . 1_545
H(24) Zn(1) 2.979 ? . 1_545
H(24) Cl(1) 3.007 ? . 1_545
H(24) O(6) 2.285 ? . 1_545
H(24) N(3) 3.472 ? . 1_545
H(24) C(9) 3.372 ? . 1_545
H(24) H(10) 3.122 ? . 1_545
H(24) H(12) 3.147 ? . 1_545
H(25) Cl(1) 3.584 ? . 1_545
H(25) Cl(1) 2.759 ? . 2_746
H(25) C(30) 3.488 ? . 2_736
H(25) H(26) 3.082 ? . 2_746
H(25) H(36) 2.731 ? . 2_736
H(25) H(38) 3.423 ? . 2_736
H(26) Cl(1) 3.313 ? . 2_746
H(26) C(30) 3.401 ? . 1_545
H(26) H(18) 3.553 ? . 2_646
H(26) H(25) 3.082 ? . 2_756
H(26) H(36) 2.614 ? . 1_545
H(26) H(37) 3.359 ? . 1_545
H(26) H(38) 3.351 ? . 2_736
H(27) Cl(2) 3.237 ? . .
H(27) O(7) 2.911 ? . 2_645
H(27) O(11) 2.592 ? . .
H(27) O(13) 2.978 ? . .
H(27) O(15) 3.465 ? . .
H(27) C(23) 3.399 ? . 2_645
H(27) C(24) 3.512 ? . 2_645
H(27) C(26) 3.439 ? . 2_645
H(27) H(29) 2.791 ? . 2_645
H(27) H(31) 2.670 ? . 2_645
H(27) H(32) 3.416 ? . 2_645
H(28) O(7) 2.999 ? . 2_645
H(28) O(11) 3.071 ? . 2_655
H(28) O(14) 3.171 ? . 2_655
H(28) C(28) 3.090 ? . 2_745
H(28) H(1) 3.548 ? . 2_655
H(28) H(13) 3.424 ? . 2_655
H(28) H(29) 3.196 ? . 2_645
H(28) H(33) 3.098 ? . 2_745
H(28) H(34) 2.694 ? . 2_745
H(28) H(35) 2.965 ? . 2_745
H(29) Cl(2) 3.580 ? . 2_655
H(29) O(11) 2.838 ? . 2_655
H(29) O(14) 3.087 ? . 2_655
H(29) C(24) 3.392 ? . 2_655
H(29) H(1) 3.547 ? . 2_655
H(29) H(9) 2.761 ? . 2_655
H(29) H(27) 2.791 ? . 2_655
H(29) H(28) 3.196 ? . 2_655
H(29) H(31) 2.928 ? . 2_645
H(30) O(3) 3.172 ? . 2_755
H(30) O(8) 2.482 ? . 2_755
H(30) C(1) 3.420 ? . 1_565
H(30) C(3) 3.569 ? . 2_755
H(30) C(8) 3.549 ? . 1_565
H(30) C(25) 3.499 ? . 2_755
H(30) H(2) 2.554 ? . 1_565
H(30) H(4) 2.728 ? . 2_755
H(30) H(9) 3.391 ? . 1_565
H(30) H(11) 2.768 ? . 1_565
H(30) H(34) 3.350 ? . 2_755
H(31) O(11) 3.052 ? . 2_655
H(31) N(1) 3.424 ? . 1_565
H(31) C(7) 3.354 ? . 1_565
H(31) C(8) 3.279 ? . 1_565
H(31) C(24) 3.237 ? . 2_655
H(31) H(1) 2.900 ? . 1_565
H(31) H(2) 3.231 ? . 1_565
H(31) H(9) 2.791 ? . 1_565
H(31) H(11) 2.776 ? . 1_565
H(31) H(27) 2.670 ? . 2_655
H(31) H(29) 2.928 ? . 2_655
H(31) H(34) 3.502 ? . 2_755
H(32) Cl(2) 3.389 ? . 2_655
H(32) O(3) 2.653 ? . 2_755
H(32) O(11) 2.675 ? . 2_655
H(32) O(15) 2.592 ? . 2_655
H(32) C(4) 3.470 ? . 2_755
H(32) C(5) 3.543 ? . 2_755
H(32) C(28) 3.586 ? . 2_755
H(32) H(4) 3.020 ? . 2_755
H(32) H(6) 2.810 ? . 2_755
H(32) H(27) 3.416 ? . 2_655
H(32) H(34) 2.827 ? . 2_755
H(33) O(1) 3.194 ? . 2_755
H(33) O(8) 2.790 ? . 2_755
H(33) O(11) 3.094 ? . 1_665
H(33) C(25) 3.402 ? . 2_755
H(33) H(4) 3.000 ? . 2_755
H(33) H(28) 3.098 ? . 2_755
H(34) O(1) 3.408 ? . 2_755
H(34) O(15) 2.832 ? . 1_655
H(34) C(26) 3.400 ? . 2_745
H(34) H(13) 3.360 ? . 1_665
H(34) H(15) 3.461 ? . 1_665
H(34) H(16) 3.500 ? . 1_665
H(34) H(28) 2.694 ? . 2_755
H(34) H(30) 3.350 ? . 2_745
H(34) H(31) 3.502 ? . 2_745
H(34) H(32) 2.827 ? . 2_745
H(35) Cl(2) 3.221 ? . 1_665
H(35) O(11) 2.924 ? . 1_665
H(35) O(12) 2.996 ? . 1_665
H(35) O(14) 2.744 ? . 1_665
H(35) C(11) 2.966 ? . 1_665
H(35) H(13) 3.151 ? . 1_665
H(35) H(15) 2.689 ? . 1_665
H(35) H(16) 2.349 ? . 1_665
H(35) H(17) 3.531 ? . 1_665
H(35) H(28) 2.965 ? . 2_755
H(36) Cl(1) 3.583 ? . 1_565
H(36) Cl(1) 2.934 ? . 2_756
H(36) C(21) 3.154 ? . 2_766
H(36) C(22) 3.233 ? . 1_565
H(36) H(20) 3.592 ? . 2_756
H(36) H(25) 2.731 ? . 2_766
H(36) H(26) 2.614 ? . 1_565
H(37) O(6) 3.181 ? . 1_565
H(37) H(12) 3.149 ? . 1_565
H(37) H(26) 3.359 ? . 1_565
H(38) C(13) 3.077 ? . 1_665
H(38) C(14) 3.304 ? . 1_665
H(38) C(21) 3.512 ? . 2_766
H(38) C(22) 3.482 ? . 2_766
H(38) H(17) 2.841 ? . 1_665
H(38) H(18) 3.250 ? . 1_665
H(38) H(25) 3.423 ? . 2_766
H(38) H(26) 3.351 ? . 2_766

loop_
_geom_torsion_atom_site_label_1
_geom_torsion_atom_site_label_2
_geom_torsion_atom_site_label_3
_geom_torsion_atom_site_label_4
_geom_torsion
_geom_torsion_publ_flag
_geom_torsion_site_symmetry_1
_geom_torsion_site_symmetry_2
_geom_torsion_site_symmetry_3
_geom_torsion_site_symmetry_4
Cl(1) Zn(1) O(6) C(9) 163.26(17) ? . . . .
Cl(1) Zn(1) N(2) C(10) -110(2) ? . . . .
Cl(1) Zn(1) N(2) C(11) 128(2) ? . . . .
Cl(1) Zn(1) N(2) C(17) 8(2) ? . . . .
Cl(1) Zn(1) N(3) C(12) 172.6(2) ? . . . .
Cl(1) Zn(1) N(3) C(16) -4.5(2) ? . . . .
Cl(1) Zn(1) N(4) C(18) 171.0(2) ? . . . .
Cl(1) Zn(1) N(4) C(22) -25.7(2) ? . . . .
O(6) Zn(1) N(2) C(10) 24.17(15) ? . . . .
O(6) Zn(1) N(2) C(11) -97.81(18) ? . . . .
O(6) Zn(1) N(2) C(17) 142.35(17) ? . . . .
N(2) Zn(1) O(6) C(9) -15.41(18) ? . . . .
O(6) Zn(1) N(3) C(12) 62.2(2) ? . . . .
O(6) Zn(1) N(3) C(16) -114.8(2) ? . . . .
N(3) Zn(1) O(6) C(9) -87.56(19) ? . . . .
O(6) Zn(1) N(4) C(18) -80.2(2) ? . . . .
O(6) Zn(1) N(4) C(22) 83.1(2) ? . . . .
N(4) Zn(1) O(6) C(9) 57.0(2) ? . . . .
N(2) Zn(1) N(3) C(12) -9.1(2) ? . . . .
N(2) Zn(1) N(3) C(16) 173.8(2) ? . . . .
N(3) Zn(1) N(2) C(10) 138.78(17) ? . . . .
N(3) Zn(1) N(2) C(11) 16.79(18) ? . . . .
N(3) Zn(1) N(2) C(17) -103.04(17) ? . . . .
N(2) Zn(1) N(4) C(18) -8.4(2) ? . . . .
N(2) Zn(1) N(4) C(22) 155.0(2) ? . . . .
N(4) Zn(1) N(2) C(10) -88.54(16) ? . . . .
N(4) Zn(1) N(2) C(11) 149.47(19) ? . . . .
N(4) Zn(1) N(2) C(17) 29.64(17) ? . . . .
N(3) Zn(1) N(4) C(18) 56.7(2) ? . . . .
N(3) Zn(1) N(4) C(22) -139.9(2) ? . . . .
N(4) Zn(1) N(3) C(12) -74.1(2) ? . . . .
N(4) Zn(1) N(3) C(16) 108.9(2) ? . . . .
C(2) O(1) C(23) O(7) 7.2(3) ? . . . .
C(2) O(1) C(23) C(24) -172.5(2) ? . . . .
C(23) O(1) C(2) C(1) 145.7(2) ? . . . .
C(23) O(1) C(2) C(3) -95.9(2) ? . . . .
C(3) O(2) C(25) O(8) -0.1(2) ? . . . .
C(3) O(2) C(25) C(26) -178.69(19) ? . . . .
C(25) O(2) C(3) C(2) -130.4(2) ? . . . .
C(25) O(2) C(3) C(4) 110.5(2) ? . . . .
C(4) O(3) C(27) O(9) 8.5(3) ? . . . .
C(4) O(3) C(27) C(28) -173.0(2) ? . . . .
C(27) O(3) C(4) C(3) 126.4(2) ? . . . .
C(27) O(3) C(4) C(5) -113.3(2) ? . . . .
C(1) O(4) C(5) C(4) 59.7(2) ? . . . .
C(1) O(4) C(5) C(6) -178.0(2) ? . . . .
C(5) O(4) C(1) C(2) -66.6(2) ? . . . .
C(5) O(4) C(1) C(7) 170.3(2) ? . . . .
C(6) O(5) C(29) O(10) -7.5(4) ? . . . .
C(6) O(5) C(29) C(30) 172.0(2) ? . . . .
C(29) O(5) C(6) C(5) -153.0(2) ? . . . .
Zn(1) O(6) C(9) N(1) -175.42(18) ? . . . .
Zn(1) O(6) C(9) C(10) 2.9(3) ? . . . .
C(8) N(1) C(9) O(6) -4.5(3) ? . . . .
C(8) N(1) C(9) C(10) 177.2(2) ? . . . .
C(9) N(1) C(8) C(7) -94.8(2) ? . . . .
Zn(1) N(2) C(10) C(9) -28.6(2) ? . . . .
Zn(1) N(2) C(11) C(12) -21.7(2) ? . . . .
Zn(1) N(2) C(17) C(18) -45.1(2) ? . . . .
C(10) N(2) C(11) C(12) -139.9(2) ? . . . .
C(11) N(2) C(10) C(9) 90.5(2) ? . . . .
C(10) N(2) C(17) C(18) 69.4(2) ? . . . .
C(17) N(2) C(10) C(9) -140.88(19) ? . . . .
C(11) N(2) C(17) C(18) -161.9(2) ? . . . .
C(17) N(2) C(11) C(12) 91.9(2) ? . . . .
Zn(1) N(3) C(12) C(11) -0.6(3) ? . . . .
Zn(1) N(3) C(12) C(13) -177.7(2) ? . . . .
Zn(1) N(3) C(16) C(15) 176.8(2) ? . . . .
C(12) N(3) C(16) C(15) -0.2(4) ? . . . .
C(16) N(3) C(12) C(11) 176.6(2) ? . . . .
C(16) N(3) C(12) C(13) -0.6(4) ? . . . .
Zn(1) N(4) C(18) C(17) -15.8(3) ? . . . .
Zn(1) N(4) C(18) C(19) 161.8(2) ? . . . .
Zn(1) N(4) C(22) C(21) -160.2(2) ? . . . .
C(18) N(4) C(22) C(21) 2.5(4) ? . . . .
C(22) N(4) C(18) C(17) -179.7(2) ? . . . .
C(22) N(4) C(18) C(19) -2.1(4) ? . . . .
O(4) C(1) C(2) O(1) -175.80(19) ? . . . .
O(4) C(1) C(2) C(3) 64.4(2) ? . . . .
O(4) C(1) C(7) C(8) -64.5(2) ? . . . .
C(2) C(1) C(7) C(8) 177.0(2) ? . . . .
C(7) C(1) C(2) O(1) -56.5(2) ? . . . .
C(7) C(1) C(2) C(3) -176.3(2) ? . . . .
O(1) C(2) C(3) O(2) 63.9(2) ? . . . .
O(1) C(2) C(3) C(4) -177.70(19) ? . . . .
C(1) C(2) C(3) O(2) -177.09(18) ? . . . .
C(1) C(2) C(3) C(4) -58.7(2) ? . . . .
O(2) C(3) C(4) O(3) -69.5(2) ? . . . .
O(2) C(3) C(4) C(5) 171.9(2) ? . . . .
C(2) C(3) C(4) O(3) 171.19(19) ? . . . .
C(2) C(3) C(4) C(5) 52.6(2) ? . . . .
O(3) C(4) C(5) O(4) -168.11(18) ? . . . .
O(3) C(4) C(5) C(6) 72.6(2) ? . . . .
C(3) C(4) C(5) O(4) -51.4(2) ? . . . .
C(3) C(4) C(5) C(6) -170.8(2) ? . . . .
O(4) C(5) C(6) O(5) -66.6(2) ? . . . .
C(4) C(5) C(6) O(5) 54.0(3) ? . . . .
C(1) C(7) C(8) N(1) -166.0(2) ? . . . .
O(6) C(9) C(10) N(2) 19.7(3) ? . . . .
N(1) C(9) C(10) N(2) -161.9(2) ? . . . .
N(2) C(11) C(12) N(3) 16.3(3) ? . . . .
N(2) C(11) C(12) C(13) -166.5(2) ? . . . .
N(3) C(12) C(13) C(14) 1.1(5) ? . . . .
C(11) C(12) C(13) C(14) -176.0(3) ? . . . .
C(12) C(13) C(14) C(15) -0.8(6) ? . . . .
C(13) C(14) C(15) C(16) 0.1(5) ? . . . .
C(14) C(15) C(16) N(3) 0.5(5) ? . . . .
N(2) C(17) C(18) N(4) 43.4(3) ? . . . .
N(2) C(17) C(18) C(19) -134.1(2) ? . . . .
N(4) C(18) C(19) C(20) -0.4(4) ? . . . .
C(17) C(18) C(19) C(20) 177.0(3) ? . . . .
C(18) C(19) C(20) C(21) 2.4(5) ? . . . .
C(19) C(20) C(21) C(22) -2.0(5) ? . . . .
C(20) C(21) C(22) N(4) -0.5(5) ? . . . .
